data_1528868
loop_
_publ_author_name
'Shannon, R.D.'
'Calvo, C.'

_publ_section_title
;
 Refinement of the crystal structure of low temperature Li3 V O3 and
 analysis of mean bond lengths in phosphates, arsenates, and vanadates
;
_journal_name_full 'Journal of Solid State Chemistry'
_journal_page_first 538
_journal_page_last 549
_journal_volume 6
_journal_year 1973
_chemical_formula_sum 'Li3 O4 V'
_chemical_name_systematic 'Li3 V O4'
_space_group_IT_number 31
_symmetry_space_group_name_Hall 'P 2ac -2'
_symmetry_space_group_name_H-M 'P m n 21'
_cell_angle_alpha 90
_cell_angle_beta 90
_cell_angle_gamma 90
_cell_formula_units_Z 2
_cell_length_a 6.3259
_cell_length_b 5.446
_cell_length_c 4.9469
_cell_volume 170.425
_citation_journal_id_ASTM JSSCBI
_cod_data_source_file Shannon_JSSCBI_1973_1984.cif
_cod_data_source_block Li3O4V1
_cod_original_cell_volume 170.4249
_cod_original_formula_sum 'Li3 O4 V1'
_cod_database_code 1528868

loop_
_symmetry_equiv_pos_as_xyz
x,y,z
-x+1/2,-y,z+1/2
-x,y,z
x+1/2,-y,z+1/2

loop_
_atom_site_label
_atom_site_type_symbol
_atom_site_fract_x
_atom_site_fract_y
_atom_site_fract_z
_atom_site_occupancy
_atom_site_U_iso_or_equiv
O3 O-2 0.5 0.1736 0.8478 1 0.0
O1 O-2 0.2239 0.6804 0.891 1 0.0
Li2 Li+1 0.5 0.8326 0.9848 1 0.0
V1 V+5 0 0.82961 0 1 0.0
O2 O-2 0 0.1296 0.8952 1 0.0
Li1 Li+1 0.247 0.3315 0.9872 1 0.0
